data_7225066
loop_
_publ_author_name
'van Megen, M.'
'Frank, W.'
'Reiss, G. J.'

_publ_section_title
;
 A detailed comparative structural study of the hydrogen bonded networks
 in solids, obtained by the reaction of 4,4&#x2032;-bipyridine and varied
 alkane-\a,\w-diphosphonic acids
;
_journal_issue 20
_journal_name_full CrystEngComm
_journal_page_first 3574
_journal_paper_doi 10.1039/C5CE02156A
_journal_volume 18
_journal_year 2016
_chemical_formula_sum 'C22 H40 N2 O12 P4'
_chemical_formula_weight 648.44
_chemical_name_systematic
;
 ?
;
_space_group_crystal_system triclinic
_space_group_IT_number 2
_space_group_name_Hall '-P 1'
_space_group_name_H-M_alt 'P -1'
_symmetry_space_group_name_Hall '-P 1'
_symmetry_space_group_name_H-M 'P -1'
_atom_sites_solution_hydrogens geom
_audit_creation_method SHELXL-2014
_audit_update_record
;
2015-10-25 deposited with the CCDC.
2016-04-11 downloaded from the CCDC.
;
_cell_angle_alpha 79.130(3)
_cell_angle_beta 89.668(3)
_cell_angle_gamma 70.320(3)
_cell_formula_units_Z 2
_cell_length_a 9.1687(4)
_cell_length_b 9.6050(4)
_cell_length_c 17.9827(7)
_cell_measurement_reflns_used 10371
_cell_measurement_temperature 294(2)
_cell_measurement_theta_max 30.8194
_cell_measurement_theta_min 3.0276
_cell_volume 1461.54(11)
_computing_structure_refinement 'SHELXL-2014 (Sheldrick, 2014)'
_diffrn_ambient_temperature 294(2)
_diffrn_measured_fraction_theta_full 0.998
_diffrn_measured_fraction_theta_max 0.998
_diffrn_measurement_device_type Xcalibur-EOS
_diffrn_radiation_type MoK\a
_diffrn_radiation_wavelength 0.71073
_diffrn_reflns_av_R_equivalents 0.0268
_diffrn_reflns_av_unetI/netI 0.0281
_diffrn_reflns_Laue_measured_fraction_full 0.998
_diffrn_reflns_Laue_measured_fraction_max 0.998
_diffrn_reflns_limit_h_max 10
_diffrn_reflns_limit_h_min -10
_diffrn_reflns_limit_k_max 11
_diffrn_reflns_limit_k_min -11
_diffrn_reflns_limit_l_max 21
_diffrn_reflns_limit_l_min -21
_diffrn_reflns_number 15954
_diffrn_reflns_point_group_measured_fraction_full 0.998
_diffrn_reflns_point_group_measured_fraction_max 0.998
_diffrn_reflns_theta_full 25.000
_diffrn_reflns_theta_max 24.999
_diffrn_reflns_theta_min 3.034
_exptl_absorpt_coefficient_mu 0.321
_exptl_absorpt_correction_T_max 1.00000
_exptl_absorpt_correction_T_min 0.91989
_exptl_absorpt_correction_type multi-scan
_exptl_absorpt_process_details
;
CrysAlisPro, Oxford Diffraction Ltd.,
Version 1.171.34.44 (release 25-10-2010 CrysAlis171 .NET)
(compiled Oct 25 2010,18:11:34)
Empirical absorption correction using spherical harmonics,
 implemented in SCALE3 ABSPACK scaling algorithm.
;
_exptl_crystal_colour colourless
_exptl_crystal_density_diffrn 1.473
_exptl_crystal_description platelet
_exptl_crystal_F_000 684
_exptl_crystal_size_max 0.36
_exptl_crystal_size_mid 0.15
_exptl_crystal_size_min 0.03
_refine_diff_density_max 0.390
_refine_diff_density_min -0.397
_refine_diff_density_rms 0.047
_refine_ls_extinction_method none
_refine_ls_goodness_of_fit_ref 1.049
_refine_ls_hydrogen_treatment constr
_refine_ls_matrix_type full
_refine_ls_number_parameters 367
_refine_ls_number_reflns 5133
_refine_ls_number_restraints 0
_refine_ls_restrained_S_all 1.049
_refine_ls_R_factor_all 0.0424
_refine_ls_R_factor_gt 0.0340
_refine_ls_shift/su_max 0.001
_refine_ls_shift/su_mean 0.000
_refine_ls_structure_factor_coef Fsqd
_refine_ls_weighting_details 'w=1/[\s^2^(Fo^2^)+(0.0459P)^2^+0.6092P] where P=(Fo^2^+2Fc^2^)/3'
_refine_ls_weighting_scheme calc
_refine_ls_wR_factor_gt 0.0875
_refine_ls_wR_factor_ref 0.0930
_reflns_Friedel_coverage 0.000
_reflns_number_gt 4390
_reflns_number_total 5133
_reflns_threshold_expression 'I > 2\s(I)'
_cod_data_source_file c5ce02156a2.cif
_cod_data_source_block exp_1045_rt
_cod_depositor_comments 'Adding full bibliography for 7225062--7225069.cif.'
_cod_database_code 7225066
_shelx_space_group_comment
;
The symmetry employed for this shelxl refinement is uniquely defined
by the following loop, which should always be used as a source of
symmetry information in preference to the above space-group names.
They are only intended as comments.
;
_shelxl_version_number 2014-3

loop_
_space_group_symop_operation_xyz
'x, y, z'
'-x, -y, -z'

loop_
_atom_site_label
_atom_site_type_symbol
_atom_site_fract_x
_atom_site_fract_y
_atom_site_fract_z
_atom_site_U_iso_or_equiv
_atom_site_adp_type
_atom_site_occupancy
_atom_site_site_symmetry_order
_atom_site_calc_flag
_atom_site_refinement_flags_posn
_atom_site_refinement_flags_adp
P1 P 0.67988(6) 0.83067(6) 0.30949(3) 0.02583(14) Uani 1 1 d . .
P2 P 0.99439(6) 0.52021(6) 0.82595(3) 0.02597(14) Uani 1 1 d . .
P3 P 0.50651(6) 0.51010(6) 0.19030(3) 0.02404(14) Uani 1 1 d . .
P4 P 0.86017(6) 0.10013(6) 0.70315(3) 0.02697(14) Uani 1 1 d . .
O1 O 0.53742(17) 0.84076(17) 0.26350(8) 0.0348(4) Uani 1 1 d . .
O2 O 0.82485(18) 0.70261(16) 0.30169(8) 0.0371(4) Uani 1 1 d . .
O3 O 0.70478(18) 0.98556(16) 0.28561(10) 0.0400(4) Uani 1 1 d . .
H3 H 0.7963 0.9742 0.2939 0.060 Uiso 1 1 calc R U
O4 O 0.82686(17) 0.54644(18) 0.85207(9) 0.0382(4) Uani 1 1 d . .
H4 H 0.7830 0.5066 0.8275 0.057 Uiso 1 1 calc R U
O5 O 1.06045(18) 0.35499(15) 0.81778(8) 0.0324(3) Uani 1 1 d . .
H5 H 1.0905 0.3507 0.7750 0.049 Uiso 1 1 calc R U
O6 O 1.08405(19) 0.55531(18) 0.88435(9) 0.0422(4) Uani 1 1 d . .
O7 O 0.52511(17) 0.45069(16) 0.11802(8) 0.0332(4) Uani 1 1 d . .
O8 O 0.58045(19) 0.63684(17) 0.17957(8) 0.0366(4) Uani 1 1 d . .
H8 H 0.5540 0.6861 0.2130 0.055 Uiso 1 1 calc R U
O9 O 0.33942(16) 0.57339(16) 0.21096(8) 0.0333(3) Uani 1 1 d . .
O10 O 0.8449(2) 0.17128(17) 0.77470(8) 0.0421(4) Uani 1 1 d . .
H10 H 0.7754 0.2537 0.7665 0.063 Uiso 1 1 calc R U
O11 O 1.01987(17) -0.00521(16) 0.69986(9) 0.0354(4) Uani 1 1 d . .
O12 O 0.74488(18) 0.01128(17) 0.70777(9) 0.0380(4) Uani 1 1 d . .
H12 H 0.6584 0.0660 0.7158 0.057 Uiso 1 1 calc R U
N1 N 0.1355(2) -0.23356(19) -0.06728(10) 0.0341(4) Uani 1 1 d . .
H1 H 0.1068 -0.2978 -0.0852 0.041 Uiso 1 1 calc R U
N2 N 0.4184(2) 0.26358(19) 0.07212(10) 0.0303(4) Uani 1 1 d . .
H2 H 0.4588 0.3218 0.0885 0.036 Uiso 1 1 calc R U
C1 C 0.6382(3) 0.8088(3) 0.40735(12) 0.0405(6) Uani 1 1 d . .
H1A H 0.5532 0.8977 0.4141 0.049 Uiso 1 1 calc R U
H1B H 0.6031 0.7231 0.4203 0.049 Uiso 1 1 calc R U
C2 C 0.7725(3) 0.7858(3) 0.46249(13) 0.0443(6) Uani 1 1 d . .
H2A H 0.7949 0.8789 0.4566 0.053 Uiso 1 1 calc R U
H2B H 0.8638 0.7089 0.4500 0.053 Uiso 1 1 calc R U
C3 C 0.7403(3) 0.7391(3) 0.54471(13) 0.0464(6) Uani 1 1 d . .
H3A H 0.6499 0.8168 0.5573 0.056 Uiso 1 1 calc R U
H3B H 0.7160 0.6470 0.5503 0.056 Uiso 1 1 calc R U
C4 C 0.8739(3) 0.7134(3) 0.59992(13) 0.0450(6) Uani 1 1 d . .
H4A H 0.8876 0.8092 0.5999 0.054 Uiso 1 1 calc R U
H4B H 0.9678 0.6478 0.5826 0.054 Uiso 1 1 calc R U
C5 C 0.8535(3) 0.6440(3) 0.68028(12) 0.0393(5) Uani 1 1 d . .
H5A H 0.8521 0.5430 0.6817 0.047 Uiso 1 1 calc R U
H5B H 0.7544 0.7034 0.6962 0.047 Uiso 1 1 calc R U
C6 C 0.9827(3) 0.6364(2) 0.73523(12) 0.0338(5) Uani 1 1 d . .
H6A H 0.9684 0.7379 0.7420 0.041 Uiso 1 1 calc R U
H6B H 1.0809 0.5997 0.7124 0.041 Uiso 1 1 calc R U
C7 C 0.6109(3) 0.3619(2) 0.26698(12) 0.0319(5) Uani 1 1 d . .
H7A H 0.5657 0.2829 0.2725 0.038 Uiso 1 1 calc R U
H7B H 0.7172 0.3193 0.2536 0.038 Uiso 1 1 calc R U
C8 C 0.6134(3) 0.4079(2) 0.34349(11) 0.0338(5) Uani 1 1 d . .
H8A H 0.5074 0.4531 0.3567 0.041 Uiso 1 1 calc R U
H8B H 0.6628 0.4836 0.3391 0.041 Uiso 1 1 calc R U
C9 C 0.6991(3) 0.2757(2) 0.40704(12) 0.0356(5) Uani 1 1 d . .
H9A H 0.6450 0.2035 0.4143 0.043 Uiso 1 1 calc R U
H9B H 0.8026 0.2256 0.3922 0.043 Uiso 1 1 calc R U
C10 C 0.7115(3) 0.3251(3) 0.48170(12) 0.0378(5) Uani 1 1 d . .
H10A H 0.7692 0.3942 0.4746 0.045 Uiso 1 1 calc R U
H10B H 0.6080 0.3796 0.4949 0.045 Uiso 1 1 calc R U
C11 C 0.7900(3) 0.1957(2) 0.54746(12) 0.0359(5) Uani 1 1 d . .
H11A H 0.8948 0.1426 0.5352 0.043 Uiso 1 1 calc R U
H11B H 0.7339 0.1252 0.5542 0.043 Uiso 1 1 calc R U
C12 C 0.7968(3) 0.2493(2) 0.62180(12) 0.0353(5) Uani 1 1 d . .
H12A H 0.6943 0.3165 0.6294 0.042 Uiso 1 1 calc R U
H12B H 0.8665 0.3068 0.6174 0.042 Uiso 1 1 calc R U
C13 C 0.1344(3) -0.1076(3) -0.11232(13) 0.0460(6) Uani 1 1 d . .
H13C H 0.1022 -0.0893 -0.1633 0.055 Uiso 1 1 calc R U
C14 C 0.1798(3) -0.0032(3) -0.08550(13) 0.0458(7) Uani 1 1 d . .
H14C H 0.1758 0.0859 -0.1179 0.055 Uiso 1 1 calc R U
C15 C 0.2316(2) -0.0299(2) -0.01036(11) 0.0262(4) Uani 1 1 d . .
C16 C 0.2285(3) -0.1617(3) 0.03508(12) 0.0449(6) Uani 1 1 d . .
H16C H 0.2593 -0.1831 0.0864 0.054 Uiso 1 1 calc R U
C17 C 0.1806(3) -0.2613(3) 0.00523(13) 0.0489(7) Uani 1 1 d . .
H17C H 0.1797 -0.3498 0.0366 0.059 Uiso 1 1 calc R U
C18 C 0.2920(2) 0.0760(2) 0.01952(11) 0.0257(4) Uani 1 1 d . .
C19 C 0.3525(3) 0.0443(3) 0.09405(12) 0.0403(6) Uani 1 1 d . .
H19C H 0.3507 -0.0420 0.1272 0.048 Uiso 1 1 calc R U
C20 C 0.4146(3) 0.1398(3) 0.11863(13) 0.0425(6) Uani 1 1 d . .
H20C H 0.4547 0.1180 0.1685 0.051 Uiso 1 1 calc R U
C21 C 0.3609(3) 0.2985(2) 0.00115(12) 0.0335(5) Uani 1 1 d . .
H21C H 0.3636 0.3863 -0.0303 0.040 Uiso 1 1 calc R U
C22 C 0.2974(3) 0.2067(2) -0.02673(12) 0.0338(5) Uani 1 1 d . .
H22C H 0.2579 0.2323 -0.0769 0.041 Uiso 1 1 calc R U

loop_
_atom_site_aniso_label
_atom_site_aniso_U_11
_atom_site_aniso_U_22
_atom_site_aniso_U_33
_atom_site_aniso_U_23
_atom_site_aniso_U_13
_atom_site_aniso_U_12
P1 0.0279(3) 0.0260(3) 0.0243(3) -0.0066(2) -0.0002(2) -0.0093(2)
P2 0.0287(3) 0.0254(3) 0.0265(3) -0.0073(2) -0.0011(2) -0.0116(2)
P3 0.0279(3) 0.0259(3) 0.0219(3) -0.0056(2) -0.0007(2) -0.0134(2)
P4 0.0295(3) 0.0244(3) 0.0253(3) -0.0042(2) -0.0026(2) -0.0073(2)
O1 0.0318(8) 0.0399(9) 0.0361(8) -0.0123(7) -0.0023(7) -0.0141(7)
O2 0.0392(9) 0.0323(8) 0.0338(8) -0.0101(7) 0.0003(7) -0.0024(7)
O3 0.0349(9) 0.0283(8) 0.0548(10) -0.0006(7) -0.0067(8) -0.0120(7)
O4 0.0358(9) 0.0483(10) 0.0376(9) -0.0186(7) 0.0076(7) -0.0181(7)
O5 0.0419(9) 0.0265(7) 0.0287(8) -0.0059(6) -0.0004(7) -0.0113(7)
O6 0.0494(10) 0.0400(9) 0.0424(9) -0.0132(7) -0.0119(8) -0.0191(8)
O7 0.0436(9) 0.0387(8) 0.0267(8) -0.0116(6) 0.0024(7) -0.0236(7)
O8 0.0521(10) 0.0417(9) 0.0310(8) -0.0145(7) 0.0108(7) -0.0315(8)
O9 0.0287(8) 0.0345(8) 0.0371(8) -0.0102(7) 0.0011(6) -0.0097(7)
O10 0.0581(11) 0.0328(9) 0.0283(8) -0.0081(7) -0.0084(7) -0.0051(8)
O11 0.0305(8) 0.0310(8) 0.0433(9) -0.0078(7) -0.0012(7) -0.0083(7)
O12 0.0333(8) 0.0340(8) 0.0470(9) -0.0089(7) 0.0033(8) -0.0116(7)
N1 0.0418(11) 0.0296(10) 0.0347(10) -0.0096(8) -0.0036(8) -0.0152(8)
N2 0.0345(10) 0.0302(9) 0.0310(10) -0.0119(8) 0.0027(8) -0.0142(8)
C1 0.0399(13) 0.0531(15) 0.0299(12) -0.0083(11) 0.0029(10) -0.0175(11)
C2 0.0451(14) 0.0617(16) 0.0270(12) -0.0062(11) -0.0015(10) -0.0207(13)
C3 0.0446(14) 0.0633(17) 0.0293(13) -0.0047(11) 0.0015(11) -0.0184(13)
C4 0.0497(15) 0.0544(15) 0.0309(13) -0.0019(11) -0.0006(11) -0.0212(13)
C5 0.0448(14) 0.0439(13) 0.0283(12) 0.0004(10) -0.0015(10) -0.0179(11)
C6 0.0383(12) 0.0282(11) 0.0355(12) -0.0018(9) 0.0006(10) -0.0146(10)
C7 0.0341(12) 0.0287(11) 0.0308(11) -0.0045(9) -0.0027(9) -0.0085(9)
C8 0.0383(12) 0.0326(12) 0.0245(11) -0.0036(9) -0.0011(9) -0.0055(10)
C9 0.0387(13) 0.0345(12) 0.0284(11) -0.0011(9) -0.0031(10) -0.0083(10)
C10 0.0422(13) 0.0365(12) 0.0266(12) -0.0028(10) -0.0014(10) -0.0048(10)
C11 0.0399(13) 0.0335(12) 0.0267(11) -0.0030(9) -0.0022(10) -0.0043(10)
C12 0.0442(13) 0.0281(11) 0.0284(11) -0.0034(9) -0.0017(10) -0.0070(10)
C13 0.0708(18) 0.0394(13) 0.0295(12) -0.0007(10) -0.0172(12) -0.0238(13)
C14 0.0800(19) 0.0323(12) 0.0286(12) 0.0050(10) -0.0161(12) -0.0292(13)
C15 0.0283(11) 0.0244(10) 0.0245(10) -0.0046(8) 0.0003(8) -0.0074(8)
C16 0.0795(19) 0.0412(13) 0.0222(11) -0.0003(10) -0.0073(11) -0.0343(13)
C17 0.085(2) 0.0386(13) 0.0329(13) 0.0000(10) -0.0028(13) -0.0370(14)
C18 0.0287(11) 0.0238(10) 0.0236(10) -0.0049(8) 0.0004(8) -0.0077(8)
C19 0.0666(16) 0.0349(12) 0.0246(11) 0.0005(9) -0.0064(11) -0.0274(12)
C20 0.0651(17) 0.0418(13) 0.0265(12) -0.0054(10) -0.0087(11) -0.0265(12)
C21 0.0452(13) 0.0275(11) 0.0302(11) -0.0028(9) 0.0013(10) -0.0171(10)
C22 0.0466(13) 0.0297(11) 0.0253(11) 0.0004(9) -0.0060(10) -0.0165(10)

loop_
_atom_type_symbol
_atom_type_description
_atom_type_scat_dispersion_real
_atom_type_scat_dispersion_imag
_atom_type_scat_source
C C 0.0033 0.0016 'International Tables Vol C Tables 4.2.6.8 and 6.1.1.4'
H H 0.0000 0.0000 'International Tables Vol C Tables 4.2.6.8 and 6.1.1.4'
N N 0.0061 0.0033 'International Tables Vol C Tables 4.2.6.8 and 6.1.1.4'
O O 0.0106 0.0060 'International Tables Vol C Tables 4.2.6.8 and 6.1.1.4'
P P 0.1023 0.0942 'International Tables Vol C Tables 4.2.6.8 and 6.1.1.4'

loop_
_geom_angle_atom_site_label_1
_geom_angle_atom_site_label_2
_geom_angle_atom_site_label_3
_geom_angle
O2 P1 O1 115.22(9)
O2 P1 O3 110.91(9)
O1 P1 O3 106.80(8)
O2 P1 C1 107.79(10)
O1 P1 C1 108.16(10)
O3 P1 C1 107.71(11)
O6 P2 O5 112.74(9)
O6 P2 O4 107.99(9)
O5 P2 O4 106.37(9)
O6 P2 C6 112.67(10)
O5 P2 C6 108.42(10)
O4 P2 C6 108.38(10)
O7 P3 O9 114.31(8)
O7 P3 O8 106.61(8)
O9 P3 O8 109.52(9)
O7 P3 C7 109.28(9)
O9 P3 C7 108.04(10)
O8 P3 C7 108.98(9)
O11 P4 O10 111.17(9)
O11 P4 O12 109.07(8)
O10 P4 O12 107.70(10)
O11 P4 C12 113.59(10)
O10 P4 C12 108.23(10)
O12 P4 C12 106.84(10)
P1 O3 H3 109.5
P2 O4 H4 109.5
P2 O5 H5 109.5
P3 O8 H8 109.5
P4 O10 H10 109.5
P4 O12 H12 109.5
C13 N1 C17 120.21(19)
C13 N1 H1 119.9
C17 N1 H1 119.9
C21 N2 C20 121.01(18)
C21 N2 H2 119.5
C20 N2 H2 119.5
C2 C1 P1 115.38(17)
C2 C1 H1A 108.4
P1 C1 H1A 108.4
C2 C1 H1B 108.4
P1 C1 H1B 108.4
H1A C1 H1B 107.5
C1 C2 C3 113.1(2)
C1 C2 H2A 109.0
C3 C2 H2A 109.0
C1 C2 H2B 109.0
C3 C2 H2B 109.0
H2A C2 H2B 107.8
C4 C3 C2 113.5(2)
C4 C3 H3A 108.9
C2 C3 H3A 108.9
C4 C3 H3B 108.9
C2 C3 H3B 108.9
H3A C3 H3B 107.7
C3 C4 C5 114.1(2)
C3 C4 H4A 108.7
C5 C4 H4A 108.7
C3 C4 H4B 108.7
C5 C4 H4B 108.7
H4A C4 H4B 107.6
C4 C5 C6 111.92(19)
C4 C5 H5A 109.2
C6 C5 H5A 109.2
C4 C5 H5B 109.2
C6 C5 H5B 109.2
H5A C5 H5B 107.9
C5 C6 P2 115.32(15)
C5 C6 H6A 108.4
P2 C6 H6A 108.4
C5 C6 H6B 108.4
P2 C6 H6B 108.4
H6A C6 H6B 107.5
C8 C7 P3 115.49(15)
C8 C7 H7A 108.4
P3 C7 H7A 108.4
C8 C7 H7B 108.4
P3 C7 H7B 108.4
H7A C7 H7B 107.5
C7 C8 C9 113.00(18)
C7 C8 H8A 109.0
C9 C8 H8A 109.0
C7 C8 H8B 109.0
C9 C8 H8B 109.0
H8A C8 H8B 107.8
C10 C9 C8 112.44(19)
C10 C9 H9A 109.1
C8 C9 H9A 109.1
C10 C9 H9B 109.1
C8 C9 H9B 109.1
H9A C9 H9B 107.8
C11 C10 C9 114.10(19)
C11 C10 H10A 108.7
C9 C10 H10A 108.7
C11 C10 H10B 108.7
C9 C10 H10B 108.7
H10A C10 H10B 107.6
C10 C11 C12 112.57(18)
C10 C11 H11A 109.1
C12 C11 H11A 109.1
C10 C11 H11B 109.1
C12 C11 H11B 109.1
H11A C11 H11B 107.8
C11 C12 P4 113.99(15)
C11 C12 H12A 108.8
P4 C12 H12A 108.8
C11 C12 H12B 108.8
P4 C12 H12B 108.8
H12A C12 H12B 107.6
N1 C13 C14 121.3(2)
N1 C13 H13C 119.4
C14 C13 H13C 119.4
C13 C14 C15 120.2(2)
C13 C14 H14C 119.9
C15 C14 H14C 119.9
C16 C15 C14 116.62(19)
C16 C15 C18 121.65(18)
C14 C15 C18 121.71(18)
C17 C16 C15 120.5(2)
C17 C16 H16C 119.7
C15 C16 H16C 119.7
N1 C17 C16 121.1(2)
N1 C17 H17C 119.5
C16 C17 H17C 119.5
C22 C18 C19 117.05(18)
C22 C18 C15 121.36(18)
C19 C18 C15 121.51(18)
C20 C19 C18 120.1(2)
C20 C19 H19C 120.0
C18 C19 H19C 120.0
N2 C20 C19 120.8(2)
N2 C20 H20C 119.6
C19 C20 H20C 119.6
N2 C21 C22 120.76(19)
N2 C21 H21C 119.6
C22 C21 H21C 119.6
C21 C22 C18 120.26(19)
C21 C22 H22C 119.9
C18 C22 H22C 119.9

loop_
_geom_bond_atom_site_label_1
_geom_bond_atom_site_label_2
_geom_bond_distance
P1 O2 1.5037(15)
P1 O1 1.5154(15)
P1 O3 1.5610(15)
P1 C1 1.787(2)
P2 O6 1.4908(15)
P2 O5 1.5318(15)
P2 O4 1.5554(16)
P2 C6 1.776(2)
P3 O7 1.5021(14)
P3 O9 1.5185(15)
P3 O8 1.5635(14)
P3 C7 1.789(2)
P4 O11 1.4815(15)
P4 O10 1.5516(16)
P4 O12 1.5596(15)
P4 C12 1.786(2)
O3 H3 0.8200
O4 H4 0.8200
O5 H5 0.8200
O8 H8 0.8200
O10 H10 0.8200
O12 H12 0.8200
N1 C13 1.320(3)
N1 C17 1.320(3)
N1 H1 0.8600
N2 C21 1.321(3)
N2 C20 1.329(3)
N2 H2 0.8600
C1 C2 1.515(3)
C1 H1A 0.9700
C1 H1B 0.9700
C2 C3 1.519(3)
C2 H2A 0.9700
C2 H2B 0.9700
C3 C4 1.505(3)
C3 H3A 0.9700
C3 H3B 0.9700
C4 C5 1.512(3)
C4 H4A 0.9700
C4 H4B 0.9700
C5 C6 1.521(3)
C5 H5A 0.9700
C5 H5B 0.9700
C6 H6A 0.9700
C6 H6B 0.9700
C7 C8 1.525(3)
C7 H7A 0.9700
C7 H7B 0.9700
C8 C9 1.525(3)
C8 H8A 0.9700
C8 H8B 0.9700
C9 C10 1.523(3)
C9 H9A 0.9700
C9 H9B 0.9700
C10 C11 1.521(3)
C10 H10A 0.9700
C10 H10B 0.9700
C11 C12 1.529(3)
C11 H11A 0.9700
C11 H11B 0.9700
C12 H12A 0.9700
C12 H12B 0.9700
C13 C14 1.370(3)
C13 H13C 0.9300
C14 C15 1.383(3)
C14 H14C 0.9300
C15 C16 1.380(3)
C15 C18 1.489(3)
C16 C17 1.369(3)
C16 H16C 0.9300
C17 H17C 0.9300
C18 C22 1.385(3)
C18 C19 1.392(3)
C19 C20 1.368(3)
C19 H19C 0.9300
C20 H20C 0.9300
C21 C22 1.373(3)
C21 H21C 0.9300
C22 H22C 0.9300

loop_
_geom_hbond_atom_site_label_D
_geom_hbond_atom_site_label_H
_geom_hbond_atom_site_label_A
_geom_hbond_distance_DH
_geom_hbond_distance_HA
_geom_hbond_distance_DA
_geom_hbond_angle_DHA
_geom_hbond_site_symmetry_A
N2 H2 O7 0.86 1.72 2.573(2) 175.1 .
O8 H8 O1 0.82 1.85 2.619(2) 156.4 .
N1 H1 O6 0.86 1.68 2.531(2) 169.5 1_444
O12 H12 O1 0.82 1.79 2.602(2) 171.2 2_666
O10 H10 O9 0.82 1.76 2.526(2) 154.4 2_666
O4 H4 O9 0.82 1.77 2.575(2) 168.2 2_666
O5 H5 O2 0.82 1.66 2.461(2) 165.6 2_766
O3 H3 O11 0.82 1.81 2.612(2) 163.8 2_766

loop_
_geom_torsion_atom_site_label_1
_geom_torsion_atom_site_label_2
_geom_torsion_atom_site_label_3
_geom_torsion_atom_site_label_4
_geom_torsion
O2 P1 C1 C2 50.7(2)
O1 P1 C1 C2 175.91(18)
O3 P1 C1 C2 -69.0(2)
P1 C1 C2 C3 -169.28(19)
C1 C2 C3 C4 179.0(2)
C2 C3 C4 C5 -171.1(2)
C3 C4 C5 C6 -173.7(2)
C4 C5 C6 P2 -166.49(18)
O6 P2 C6 C5 -160.95(17)
O5 P2 C6 C5 73.56(19)
O4 P2 C6 C5 -41.5(2)
O7 P3 C7 C8 175.52(15)
O9 P3 C7 C8 -59.55(18)
O8 P3 C7 C8 59.38(19)
P3 C7 C8 C9 177.94(16)
C7 C8 C9 C10 175.57(19)
C8 C9 C10 C11 177.46(19)
C9 C10 C11 C12 -178.6(2)
C10 C11 C12 P4 170.74(16)
O11 P4 C12 C11 61.8(2)
O10 P4 C12 C11 -174.19(17)
O12 P4 C12 C11 -58.46(19)
C17 N1 C13 C14 0.2(4)
N1 C13 C14 C15 1.5(4)
C13 C14 C15 C16 -2.5(4)
C13 C14 C15 C18 175.7(2)
C14 C15 C16 C17 1.9(4)
C18 C15 C16 C17 -176.3(2)
C13 N1 C17 C16 -0.8(4)
C15 C16 C17 N1 -0.3(4)
C16 C15 C18 C22 178.8(2)
C14 C15 C18 C22 0.6(3)
C16 C15 C18 C19 2.0(3)
C14 C15 C18 C19 -176.1(2)
C22 C18 C19 C20 -0.4(4)
C15 C18 C19 C20 176.5(2)
C21 N2 C20 C19 0.7(4)
C18 C19 C20 N2 -0.1(4)
C20 N2 C21 C22 -0.8(3)
N2 C21 C22 C18 0.3(3)
C19 C18 C22 C21 0.3(3)
C15 C18 C22 C21 -176.6(2)
